data_4130120
loop_
_publ_author_name
'Mitra, Nirmal K.'
'Meudom, Rolande'
'Corzo, Hector H.'
'Gorden, John D.'
'Merner, Bradley L.'

_publ_section_title
;
 Overcoming Strain-Induced Rearrangement Reactions: A Mild Dehydrative
 Aromatization Protocol for Synthesis of Highly Distorted p-Phenylenes.
;
_journal_issue 9
_journal_name_full 'Journal of the American Chemical Society'
_journal_page_first 3235
_journal_page_last 3240
_journal_paper_doi 10.1021/jacs.6b00538
_journal_volume 138
_journal_year 2016
_chemical_formula_moiety 'C22 H20 O2'
_chemical_formula_sum 'C22 H20 O2'
_chemical_formula_weight 316.40
_space_group_crystal_system monoclinic
_space_group_IT_number 14
_space_group_name_Hall '-P 2yn'
_space_group_name_H-M_alt 'P 1 21/n 1'
_symmetry_Int_Tables_number 14
_atom_sites_solution_primary direct
_audit_creation_date 2015-07-27
_audit_creation_method
;
Olex2 1.2
(compiled 2015.01.26 svn.r3150 for OlexSys, GUI svn.r4998)
;
_cell_angle_alpha 90
_cell_angle_beta 91.735(1)
_cell_angle_gamma 90
_cell_formula_units_Z 4
_cell_length_a 12.5333(3)
_cell_length_b 7.8729(2)
_cell_length_c 16.2274(4)
_cell_measurement_reflns_used 9689
_cell_measurement_temperature 180.45
_cell_measurement_theta_max 36.54
_cell_measurement_theta_min 2.59
_cell_volume 1600.48(7)
_computing_cell_refinement 'SAINT v8.34A (Bruker, 2013)'
_computing_data_reduction 'SAINT v8.34A (Bruker, 2013)'
_computing_molecular_graphics 'Olex2 (Dolomanov et al., 2009)'
_computing_publication_material 'Olex2 (Dolomanov et al., 2009)'
_computing_structure_refinement 'olex2.refine (Bourhis et al., 2015)'
_computing_structure_solution 'SIR2011 (Burla et al., 2007)'
_diffrn_ambient_temperature 180.45
_diffrn_measured_fraction_theta_full 0.9773
_diffrn_measured_fraction_theta_max 0.9765
_diffrn_measurement_device_type 'Bruker APEX-II CCD'
_diffrn_measurement_method '\f and \w scans'
_diffrn_radiation_type 'Mo K\a'
_diffrn_radiation_wavelength 0.71073
_diffrn_reflns_av_R_equivalents 0.0586
_diffrn_reflns_av_unetI/netI 0.0452
_diffrn_reflns_limit_h_max 20
_diffrn_reflns_limit_h_min -21
_diffrn_reflns_limit_k_max 13
_diffrn_reflns_limit_k_min -13
_diffrn_reflns_limit_l_max 27
_diffrn_reflns_limit_l_min -27
_diffrn_reflns_number 47977
_diffrn_reflns_theta_full 37.1721
_diffrn_reflns_theta_max 37.17
_diffrn_reflns_theta_min 2.02
_diffrn_standards_number 0
_exptl_absorpt_coefficient_mu 0.083
_exptl_absorpt_correction_T_max 0.7473
_exptl_absorpt_correction_T_min 0.6695
_exptl_absorpt_correction_type multi-scan
_exptl_absorpt_process_details
;
SADABS-2014/2 (Bruker,2014/2) was used for absorption correction.
wR2(int) was 0.1085 before and 0.0583 after correction.
The Ratio of minimum to maximum transmission is 0.8959.
The \l/2 correction factor is 0.00150.
;
_exptl_crystal_colour blue
_exptl_crystal_density_diffrn 1.3130
_exptl_crystal_description rod
_exptl_crystal_F_000 672.3188
_exptl_crystal_size_max 0.5
_exptl_crystal_size_mid 0.4
_exptl_crystal_size_min 0.2
_refine_diff_density_max 0.7002
_refine_diff_density_min -0.4724
_refine_diff_density_rms 0.1082
_refine_ls_d_res_high 0.5881
_refine_ls_d_res_low 10.0631
_refine_ls_extinction_expression Fc^*^=kFc[1+0.001xFc^2^\l^3^/sin(2\q)]^-1/4^
_refine_ls_goodness_of_fit_ref 1.0987
_refine_ls_hydrogen_treatment mixed
_refine_ls_matrix_type full
_refine_ls_number_constraints 36
_refine_ls_number_parameters 217
_refine_ls_number_reflns 8058
_refine_ls_number_restraints 0
_refine_ls_restrained_S_all 1.0987
_refine_ls_R_factor_all 0.0984
_refine_ls_R_factor_gt 0.0682
_refine_ls_shift/su_max 0.0005
_refine_ls_shift/su_mean 0.0000
_refine_ls_structure_factor_coef Fsqd
_refine_ls_weighting_details 'w=1/[\s^2^(Fo^2^)+(0.0729P)^2^+0.7188P] where P=(Fo^2^+2Fc^2^)/3'
_refine_ls_weighting_scheme calc
_refine_ls_wR_factor_gt 0.1560
_refine_ls_wR_factor_ref 0.1826
_reflns_Friedel_coverage 0.0
_reflns_limit_h_max 16
_reflns_limit_h_min -21
_reflns_limit_k_max 13
_reflns_limit_k_min 0
_reflns_limit_l_max 27
_reflns_limit_l_min -15
_reflns_number_gt 5924
_reflns_number_total 8058
_reflns_threshold_expression I>=2u(I)
_cod_data_source_file ja6b00538_si_003.cif
_cod_data_source_block Merner121114_0m
_cod_original_sg_symbol_Hall '-P 2ybc (x-z,y,z)'
_cod_database_code 4130120
_olex2_refinement_description
;
1. Fixed Uiso
 At 1.2 times of:
  All C(H) groups, All C(H,H) groups
2.a Secondary CH2 refined with riding coordinates:
 C2(H2a,H2b), C3(H3a,H3b), C4(H4a,H4b), C5(H5a,H5b)
2.b Aromatic/amide H refined with riding coordinates:
 C15(H15), C9(H9), C14(H14), C13(H13), C16(H16), C20(H20), C12(H12), C17(H17),
 C18(H18), C19(H19), C11(H11), C10(H10)
;
_olex2_submission_special_instructions 'No special instructions were received'

loop_
_space_group_symop_id
_space_group_symop_operation_xyz
1 x,y,z
2 -x+1/2,y+1/2,-z+1/2
3 -x,-y,-z
4 x-1/2,-y-1/2,z-1/2

loop_
_atom_site_label
_atom_site_type_symbol
_atom_site_fract_x
_atom_site_fract_y
_atom_site_fract_z
_atom_site_U_iso_or_equiv
_atom_site_adp_type
_atom_site_occupancy
_atom_site_refinement_flags_posn
O1 O 0.88076(8) 0.21000(13) 0.14926(6) 0.0257(2) Uani 1.000000 .
O8 O 0.39270(7) 0.22299(14) 0.19043(6) 0.0271(2) Uani 1.000000 .
C15 C 1.01858(10) 0.18330(17) 0.25218(9) 0.0245(2) Uani 1.000000 .
H15 H 1.06968(10) 0.17164(17) 0.21049(9) 0.0294(3) Uiso 1.000000 R
C0aa C 0.91004(9) 0.20490(15) 0.23134(8) 0.0200(2) Uani 1.000000 .
C2 C 0.77884(10) 0.28802(17) 0.12814(8) 0.0232(2) Uani 1.000000 .
H2a H 0.76644(10) 0.38211(17) 0.16718(8) 0.0279(3) Uiso 1.000000 R
H2b H 0.78242(10) 0.33776(17) 0.07226(8) 0.0279(3) Uiso 1.000000 R
C3 C 0.68336(10) 0.16584(17) 0.12975(8) 0.0231(2) Uani 1.000000 .
H3a H 0.67653(10) 0.10579(17) 0.07625(8) 0.0277(3) Uiso 1.000000 R
H3b H 0.69621(10) 0.07975(17) 0.17341(8) 0.0277(3) Uiso 1.000000 R
C4 C 0.57897(10) 0.26060(16) 0.14598(8) 0.0212(2) Uani 1.000000 .
H4a H 0.58848(10) 0.32933(16) 0.19676(8) 0.0254(3) Uiso 1.000000 R
H4b H 0.56312(10) 0.33937(16) 0.09966(8) 0.0254(3) Uiso 1.000000 R
C5 C 0.48406(11) 0.14044(17) 0.15568(8) 0.0242(2) Uani 1.000000 .
H5a H 0.50636(11) 0.04449(17) 0.19168(8) 0.0290(3) Uiso 1.000000 R
H5b H 0.46305(11) 0.09332(17) 0.10100(8) 0.0290(3) Uiso 1.000000 R
C7 C 0.39707(9) 0.26059(16) 0.27312(8) 0.0208(2) Uani 1.000000 .
C9 C 0.31140(9) 0.35199(19) 0.30435(9) 0.0259(3) Uani 1.000000 .
H9 H 0.25237(9) 0.38190(19) 0.26921(9) 0.0311(3) Uiso 1.000000 R
C14 C 1.04988(10) 0.17930(18) 0.33498(9) 0.0254(3) Uani 1.000000 .
H14 H 1.12340(10) 0.16567(18) 0.34943(9) 0.0305(3) Uiso 1.000000 R
C13 C 0.97654(9) 0.19472(16) 0.39767(8) 0.0217(2) Uani 1.000000 .
H13 H 1.00044(9) 0.19377(16) 0.45378(8) 0.0260(3) Uiso 1.000000 R
C3aa C 0.86768(8) 0.21156(14) 0.37747(7) 0.01698(19) Uani 1.000000 .
C16 C 0.83665(9) 0.21607(15) 0.29353(7) 0.0183(2) Uani 1.000000 .
H16 H 0.76302(9) 0.22714(15) 0.27885(7) 0.0220(2) Uiso 1.000000 R
C20 C 0.48172(9) 0.21631(16) 0.32622(7) 0.0195(2) Uani 1.000000 .
H20 H 0.53824(9) 0.14902(16) 0.30615(7) 0.0234(2) Uiso 1.000000 R
C1aa C 0.48530(9) 0.26912(15) 0.40895(7) 0.01788(19) Uani 1.000000 .
C5aa C 0.58743(9) 0.23364(15) 0.45509(7) 0.01709(19) Uani 1.000000 .
C12 C 0.67983(9) 0.26698(15) 0.41211(7) 0.01668(19) Uani 1.000000 .
H12 H 0.67380(9) 0.33178(15) 0.36280(7) 0.0200(2) Uiso 1.000000 R
C4aa C 0.78099(9) 0.20954(14) 0.43816(7) 0.01609(18) Uani 1.000000 .
C17 C 0.78983(9) 0.13326(16) 0.51611(7) 0.0204(2) Uani 1.000000 .
H17 H 0.85752(9) 0.09624(16) 0.53703(7) 0.0245(3) Uiso 1.000000 R
C18 C 0.69919(10) 0.11160(18) 0.56310(7) 0.0232(2) Uani 1.000000 .
H18 H 0.70678(10) 0.06479(18) 0.61691(7) 0.0278(3) Uiso 1.000000 R
C19 C 0.59792(10) 0.15711(17) 0.53283(7) 0.0213(2) Uani 1.000000 .
H19 H 0.53676(10) 0.13647(17) 0.56453(7) 0.0255(3) Uiso 1.000000 R
C11 C 0.39939(9) 0.35891(17) 0.43994(8) 0.0227(2) Uani 1.000000 .
H11 H 0.39954(9) 0.39246(17) 0.49618(8) 0.0273(3) Uiso 1.000000 R
C10 C 0.31302(10) 0.39874(19) 0.38685(9) 0.0273(3) Uani 1.000000 .
H10 H 0.25408(10) 0.45921(19) 0.40774(9) 0.0327(3) Uiso 1.000000 R

loop_
_atom_site_aniso_label
_atom_site_aniso_U_11
_atom_site_aniso_U_22
_atom_site_aniso_U_33
_atom_site_aniso_U_12
_atom_site_aniso_U_13
_atom_site_aniso_U_23
O1 0.0246(4) 0.0333(5) 0.0197(4) 0.0086(4) 0.0086(3) 0.0032(3)
O8 0.0202(4) 0.0394(6) 0.0212(4) -0.0012(4) -0.0058(3) 0.0011(4)
C15 0.0180(5) 0.0239(6) 0.0322(6) 0.0042(4) 0.0097(4) 0.0056(5)
C0aa 0.0206(5) 0.0180(5) 0.0218(5) 0.0030(4) 0.0068(4) 0.0024(4)
C2 0.0256(5) 0.0239(6) 0.0204(5) 0.0058(4) 0.0055(4) 0.0047(4)
C3 0.0277(6) 0.0211(5) 0.0205(5) 0.0043(4) 0.0013(4) -0.0030(4)
C4 0.0243(5) 0.0192(5) 0.0200(5) 0.0019(4) -0.0002(4) 0.0001(4)
C5 0.0274(6) 0.0249(6) 0.0199(5) -0.0027(4) -0.0044(4) -0.0024(4)
C7 0.0163(4) 0.0247(5) 0.0212(5) -0.0038(4) -0.0018(4) 0.0042(4)
C9 0.0136(4) 0.0333(7) 0.0309(6) -0.0000(4) -0.0004(4) 0.0089(5)
C14 0.0146(5) 0.0251(6) 0.0367(7) 0.0020(4) 0.0029(4) 0.0066(5)
C13 0.0151(4) 0.0222(5) 0.0275(6) -0.0003(4) -0.0012(4) 0.0037(4)
C3aa 0.0144(4) 0.0160(4) 0.0206(5) -0.0000(3) 0.0013(3) 0.0013(4)
C16 0.0156(4) 0.0211(5) 0.0185(5) 0.0017(4) 0.0039(3) 0.0008(4)
C20 0.0165(4) 0.0236(5) 0.0183(5) 0.0009(4) -0.0008(4) 0.0007(4)
C1aa 0.0147(4) 0.0211(5) 0.0179(5) -0.0010(4) 0.0015(3) 0.0020(4)
C5aa 0.0162(4) 0.0200(5) 0.0151(4) -0.0007(3) 0.0015(3) -0.0006(4)
C12 0.0159(4) 0.0190(5) 0.0151(4) 0.0003(3) 0.0014(3) 0.0014(3)
C4aa 0.0154(4) 0.0173(4) 0.0156(4) -0.0010(3) -0.0004(3) -0.0004(3)
C17 0.0186(5) 0.0253(5) 0.0170(5) -0.0001(4) -0.0034(4) 0.0007(4)
C18 0.0260(5) 0.0305(6) 0.0129(4) -0.0012(5) -0.0007(4) 0.0025(4)
C19 0.0216(5) 0.0279(6) 0.0145(4) -0.0023(4) 0.0033(4) 0.0001(4)
C11 0.0174(5) 0.0265(6) 0.0246(5) 0.0000(4) 0.0069(4) 0.0012(4)
C10 0.0154(5) 0.0326(7) 0.0342(7) 0.0026(4) 0.0072(4) 0.0053(5)

loop_
_atom_type_symbol
_atom_type_scat_dispersion_real
_atom_type_scat_dispersion_imag
_atom_type_scat_Cromer_Mann_a1
_atom_type_scat_Cromer_Mann_a2
_atom_type_scat_Cromer_Mann_a3
_atom_type_scat_Cromer_Mann_a4
_atom_type_scat_Cromer_Mann_b1
_atom_type_scat_Cromer_Mann_b2
_atom_type_scat_Cromer_Mann_b3
_atom_type_scat_Cromer_Mann_b4
_atom_type_scat_Cromer_Mann_c
_atom_type_scat_source
_atom_type_scat_dispersion_source
H 0.00000 0.00000 0.49300 0.32291 0.14019 0.04081 10.51090 26.12570 3.14236 57.79970 0.0030380000826 'International Tables Volume C Table 6.1.1.4 (pp. 500-502)' 'Henke, Gullikson and Davis, At. Data and Nucl. Data Tables, 1993, 54, 2'
C 0.00347 0.00161 2.31000 1.02000 1.58860 0.86500 20.84390 10.20750 0.56870 51.65120 0.215599998832 'International Tables Volume C Table 6.1.1.4 (pp. 500-502)' 'Henke, Gullikson and Davis, At. Data and Nucl. Data Tables, 1993, 54, 2'
O 0.01158 0.00611 3.04850 2.28680 1.54630 0.86700 13.27710 5.70110 0.32390 32.90890 0.250800013542 'International Tables Volume C Table 6.1.1.4 (pp. 500-502)' 'Henke, Gullikson and Davis, At. Data and Nucl. Data Tables, 1993, 54, 2'

loop_
_geom_angle_atom_site_label_1
_geom_angle_atom_site_label_2
_geom_angle_atom_site_label_3
_geom_angle
C2 O1 C0aa 116.75(9)
C7 O8 C5 117.99(9)
C0aa C15 H15 120.67(7)
C14 C15 H15 120.67(7)
C14 C15 C0aa 118.66(11)
C15 C0aa O1 117.83(10)
C16 C0aa O1 122.70(11)
C16 C0aa C15 119.45(12)
H2a C2 O1 108.67(7)
H2b C2 O1 108.67(6)
H2b C2 H2a 107.6
C3 C2 O1 114.34(10)
C3 C2 H2a 108.67(7)
C3 C2 H2b 108.67(7)
H3a C3 C2 109.32(7)
H3b C3 C2 109.32(7)
H3b C3 H3a 108.0
C4 C3 C2 111.52(10)
C4 C3 H3a 109.32(7)
C4 C3 H3b 109.32(7)
H4a C4 C3 109.05(7)
H4b C4 C3 109.05(7)
H4b C4 H4a 107.8
C5 C4 C3 112.70(11)
C5 C4 H4a 109.05(7)
C5 C4 H4b 109.05(7)
C4 C5 O8 112.90(11)
H5a C5 O8 109.01(7)
H5a C5 C4 109.01(7)
H5b C5 O8 109.01(6)
H5b C5 C4 109.01(7)
H5b C5 H5a 107.8
C9 C7 O8 117.14(11)
C20 C7 O8 123.94(11)
C20 C7 C9 118.91(12)
H9 C9 C7 120.12(7)
C10 C9 C7 119.77(11)
C10 C9 H9 120.12(7)
H14 C14 C15 119.00(7)
C13 C14 C15 121.99(11)
C13 C14 H14 119.00(7)
H13 C13 C14 120.13(8)
C3aa C13 C14 119.73(12)
C3aa C13 H13 120.13(7)
C16 C3aa C13 117.93(10)
C4aa C3aa C13 124.74(11)
C4aa C3aa C16 117.09(9)
C3aa C16 C0aa 122.18(11)
H16 C16 C0aa 118.91(7)
H16 C16 C3aa 118.91(6)
H20 C20 C7 119.35(7)
C1aa C20 C7 121.30(11)
C1aa C20 H20 119.35(7)
C5aa C1aa C20 115.27(10)
C11 C1aa C20 119.47(11)
C11 C1aa C5aa 125.09(11)
C12 C5aa C1aa 115.29(10)
C19 C5aa C1aa 126.10(10)
C19 C5aa C12 118.34(10)
H12 C12 C5aa 118.44(7)
C4aa C12 C5aa 123.13(10)
C4aa C12 H12 118.44(6)
C12 C4aa C3aa 118.00(10)
C17 C4aa C3aa 124.22(10)
C17 C4aa C12 117.21(10)
H17 C17 C4aa 119.96(6)
C18 C17 C4aa 120.09(10)
C18 C17 H17 119.96(7)
H18 C18 C17 119.24(7)
C19 C18 C17 121.52(11)
C19 C18 H18 119.24(7)
C18 C19 C5aa 119.18(10)
H19 C19 C5aa 120.41(7)
H19 C19 C18 120.41(7)
H11 C11 C1aa 120.55(7)
C10 C11 C1aa 118.89(12)
C10 C11 H11 120.55(8)
C11 C10 C9 121.55(12)
H10 C10 C9 119.23(7)
H10 C10 C11 119.23(8)

loop_
_geom_bond_atom_site_label_1
_geom_bond_atom_site_label_2
_geom_bond_distance
O1 C0aa 1.3714(16)
O1 C2 1.4492(15)
O8 C5 1.4458(17)
O8 C7 1.3735(16)
C15 H15 0.9500
C15 C0aa 1.4022(17)
C15 C14 1.389(2)
C0aa C16 1.3886(15)
C2 H2a 0.9900
C2 H2b 0.9900
C2 C3 1.5362(19)
C3 H3a 0.9900
C3 H3b 0.9900
C3 C4 1.5358(17)
C4 H4a 0.9900
C4 H4b 0.9900
C4 C5 1.5316(18)
C5 H5a 0.9900
C5 H5b 0.9900
C7 C9 1.4002(18)
C7 C20 1.3909(16)
C9 H9 0.9500
C9 C10 1.388(2)
C14 H14 0.9500
C14 C13 1.3969(18)
C13 H13 0.9500
C13 C3aa 1.3998(16)
C3aa C16 1.4057(16)
C3aa C4aa 1.4884(15)
C16 H16 0.9500
C20 H20 0.9500
C20 C1aa 1.4049(16)
C1aa C5aa 1.4896(16)
C1aa C11 1.3945(16)
C5aa C12 1.3948(15)
C5aa C19 1.4005(16)
C12 H12 0.9500
C12 C4aa 1.3994(15)
C4aa C17 1.4016(16)
C17 H17 0.9500
C17 C18 1.3977(17)
C18 H18 0.9500
C18 C19 1.3939(17)
C19 H19 0.9500
C11 H11 0.9500
C11 C10 1.3986(19)
C10 H10 0.9500
